data_1509095
loop_
_publ_author_name
'Mumme, W.G.'

_publ_section_title
;
 Weibullite Ag0.32 Pb5.09 Bi8.55 Se6.08 S11.92: A higher homologue of
 galenobismutite
;
_journal_name_full 'Canadian Mineralogist'
_journal_page_first 1
_journal_page_last 12
_journal_volume 18
_journal_year 1980
_chemical_formula_sum 'Ag0.32 Bi8.55 Pb5.09 S11.97 Se6.03'
_chemical_name_systematic 'Silver lead bismuth selenium sulfide *'
_space_group_IT_number 62
_symmetry_space_group_name_Hall '-P 2ac 2n'
_symmetry_space_group_name_H-M 'P n m a'
_cell_angle_alpha 90
_cell_angle_beta 90
_cell_angle_gamma 90
_cell_formula_units_Z 4
_cell_length_a 53.68
_cell_length_b 4.11
_cell_length_c 15.4
_cell_volume 3397.622
_citation_journal_id_ASTM CAMIA6
_cod_data_source_file silver0-1_57.cif
_cod_data_source_block Ag0.32Bi8.55Pb5.09S11.97Se6.03
_cod_database_code 1509095

loop_
_symmetry_equiv_pos_as_xyz
x,y,z
-x+1/2,-y,z+1/2
x+1/2,-y+1/2,-z+1/2
-x,y+1/2,-z
-x,-y,-z
x-1/2,y,-z-1/2
-x-1/2,y-1/2,z-1/2
x,-y-1/2,z

loop_
_atom_site_label
_atom_site_type_symbol
_atom_site_fract_x
_atom_site_fract_y
_atom_site_fract_z
_atom_site_occupancy
S1 S-2 0.0332 0.75 0.4905 1
S15 S-2 0.2475 0.25 0.1417 1
S14 S-2 0.0959 0.25 0.0595 0.33
Pb3 Pb+2 0.0596 0.75 0.0648 1
S5 S-2 0.0039 0.25 0.2802 0.33
Pb2 Pb+2 0.2524 0.75 0.2845 1
S8 S-2 0.1987 0.75 0.2271 0.33
Se8 Se-2 0.4421 0.75 0.2001 0.67
Pb6 Pb+2 0.4042 0.75 0.3667 1
S6 S-2 0.0721 0.75 0.263 0.33
Bi4 Bi+3 0.3563 0.75 0.0768 1
Bi2 Bi+3 0.1822 0.25 0.3328 1
S3 S-2 0.1634 0.75 0.4549 1
Pb4 Pb+2 0.1396 0.75 0.0827 1
Se2 Se-2 0.0039 0.25 0.2802 0.67
Se1 Se-2 0.23 0.25 0.4325 0.67
Bi1 Bi+3 0.117 0.75 0.3525 1
Se4 Se-2 0.134 0.25 0.2397 0.67
Bi3 Bi+3 0.2894 0.25 0.058 1
Pb5 Pb+2 0.2195 0.75 0.0311 0.09
S16 S-2 0.4448 0.25 0.3792 1
Se5 Se-2 0.1987 0.75 0.2271 0.67
Se6 Se-2 0.3108 0.75 0.1611 0.67
Pb1 Pb+2 0.0515 0.25 0.3631 1
Se9 Se-2 0.0959 0.25 0.0595 0.67
S17 S-2 0.2946 0.25 0.3534 1
S11 S-2 0.4421 0.75 0.2001 0.33
Bi6 Bi+3 0.4865 0.75 0.1091 1
Se3 Se-2 0.0721 0.75 0.263 0.67
Bi8 Bi+3 0.3287 0.75 0.3641 1
S10 S-2 0.3762 0.25 0.1872 0.33
Bi5 Bi+3 0.4212 0.25 0.0974 1
S4 S-2 0.23 0.25 0.4325 0.33
S13 S-2 0.0242 0.25 0.0506 1
Se7 Se-2 0.3762 0.25 0.1872 0.67
Bi9 Bi+3 0.4837 0.75 0.3848 1
Ag1 Ag+1 0.2195 0.75 0.0311 0.33
S12 S-2 0.1758 0.25 0.0433 1
S18 S-2 0.3658 0.25 0.4009 1
Bi7 Bi+3 0.2195 0.75 0.0311 0.58
S7 S-2 0.134 0.25 0.2397 0.33
S9 S-2 0.3108 0.75 0.1611 0.33
S2 S-2 0.096 0.25 0.4715 1
